data_7200384
loop_
_publ_author_name
'Turner, David R.'
'Pek, Sze Nee'
'Batten, Stuart R.'

_publ_section_title
;
 Destabilisation of a dual-synthon hydrogen bonding motif by packing
 effects and competing hydrogen bond donors
;
_journal_issue 1
_journal_name_full CrystEngComm
_journal_page_first 87
_journal_paper_doi 10.1039/b814158d
_journal_volume 11
_journal_year 2009
_chemical_formula_moiety 'C32 H20 Cl2 Cu2 N10 O2, 2(C H4 O)'
_chemical_formula_sum 'C34 H28 Cl2 Cu2 N10 O4'
_chemical_formula_weight 838.64
_chemical_name_common '[Cu(cdm)Cl(1,10-phen)]2.2MeOH'
_chemical_name_systematic
;
[(carbamoyldicyanomethanide)(chloro)(1,10-phenanthroline)copper(II)]
methanol solvate
;
_space_group_IT_number 2
_symmetry_cell_setting triclinic
_symmetry_space_group_name_Hall '-P 1'
_symmetry_space_group_name_H-M 'P -1'
_atom_sites_solution_hydrogens geom
_atom_sites_solution_primary direct
_atom_sites_solution_secondary difmap
_audit_creation_method SHELXL-97
_cell_angle_alpha 108.736(5)
_cell_angle_beta 91.509(5)
_cell_angle_gamma 99.329(5)
_cell_formula_units_Z 1
_cell_length_a 7.4044(7)
_cell_length_b 9.9340(9)
_cell_length_c 12.0617(13)
_cell_measurement_reflns_used 4985
_cell_measurement_temperature 123(1)
_cell_measurement_theta_max 25.00
_cell_measurement_theta_min 2.20
_cell_volume 826.15(14)
_computing_cell_refinement 'Bruker SMART (Bruker)'
_computing_data_collection 'Bruker SMART (Bruker)'
_computing_data_reduction 'Bruker SAINT (Bruker)'
_computing_molecular_graphics 'X-Seed (Barbour, 1999)'
_computing_publication_material 'CIFTAB (Sheldrick, 1997)'
_computing_structure_refinement 'SHELXL-97 (Sheldrick, 1997)'
_computing_structure_solution 'SHELXS-97 (Sheldrick, 1990)'
_diffrn_ambient_temperature 123(1)
_diffrn_measured_fraction_theta_full 0.982
_diffrn_measured_fraction_theta_max 0.982
_diffrn_measurement_device_type 'Bruker X8 Apex II CCD'
_diffrn_measurement_method 'phi and omega scans'
_diffrn_radiation_monochromator graphite
_diffrn_radiation_source 'fine-focus sealed tube'
_diffrn_radiation_type MoK\a
_diffrn_radiation_wavelength 0.71073
_diffrn_reflns_av_R_equivalents 0.0230
_diffrn_reflns_av_sigmaI/netI 0.0414
_diffrn_reflns_limit_h_max 8
_diffrn_reflns_limit_h_min -8
_diffrn_reflns_limit_k_max 11
_diffrn_reflns_limit_k_min -11
_diffrn_reflns_limit_l_max 12
_diffrn_reflns_limit_l_min -14
_diffrn_reflns_number 4985
_diffrn_reflns_theta_full 25.00
_diffrn_reflns_theta_max 25.00
_diffrn_reflns_theta_min 2.20
_diffrn_standards_number 0
_exptl_absorpt_coefficient_mu 1.507
_exptl_absorpt_correction_T_max 0.9150
_exptl_absorpt_correction_T_min 0.7328
_exptl_absorpt_correction_type multi-scan
_exptl_absorpt_process_details SADABS
_exptl_crystal_colour green
_exptl_crystal_density_diffrn 1.686
_exptl_crystal_density_method 'not measured'
_exptl_crystal_description plate
_exptl_crystal_F_000 426
_exptl_crystal_size_max 0.22
_exptl_crystal_size_mid 0.13
_exptl_crystal_size_min 0.06
_refine_diff_density_max 0.355
_refine_diff_density_min -0.382
_refine_diff_density_rms 0.075
_refine_ls_extinction_method none
_refine_ls_goodness_of_fit_ref 1.050
_refine_ls_hydrogen_treatment mixed
_refine_ls_matrix_type full
_refine_ls_number_parameters 248
_refine_ls_number_reflns 2864
_refine_ls_number_restraints 0
_refine_ls_restrained_S_all 1.050
_refine_ls_R_factor_all 0.0400
_refine_ls_R_factor_gt 0.0314
_refine_ls_shift/su_max 0.013
_refine_ls_shift/su_mean 0.000
_refine_ls_structure_factor_coef Fsqd
_refine_ls_weighting_details 'calc w=1/[\s^2^(Fo^2^)+(0.2000P)^2^+0.0000P] where P=(Fo^2^+2Fc^2^)/3'
_refine_ls_weighting_scheme calc
_refine_ls_wR_factor_gt 0.0717
_refine_ls_wR_factor_ref 0.0759
_reflns_number_gt 2465
_reflns_number_total 2864
_reflns_threshold_expression >2sigma(I)
_cod_data_source_file b814158d.txt
_cod_data_source_block 2
_cod_depositor_comments
;
The following automatic conversions were performed:
'_exptl_absorpt_correction_type' value 'Multi-scan' changed to
'multi-scan' according to
'/home/saulius/struct/CIF-dictionaries/cif_core.dic' dictionary named
'cif_core.dic' version 2.4.1 from 2010-06-29.

Automatic conversion script
Id: cif_fix_enum 1527 2010-12-29 10:47:43Z saulius 
;
_cod_original_sg_symbol_H-M P-1
_cod_database_code 7200384

loop_
_symmetry_equiv_pos_as_xyz
'x, y, z'
'-x, -y, -z'

loop_
_atom_site_label
_atom_site_type_symbol
_atom_site_fract_x
_atom_site_fract_y
_atom_site_fract_z
_atom_site_U_iso_or_equiv
_atom_site_adp_type
_atom_site_occupancy
_atom_site_symmetry_multiplicity
_atom_site_calc_flag
_atom_site_refinement_flags
_atom_site_disorder_assembly
_atom_site_disorder_group
Cu1 Cu 0.57927(5) 0.66570(4) 0.80510(3) 0.01211(12) Uani 1 1 d . . .
Cl1 Cl 0.49885(11) 0.87839(7) 0.82208(7) 0.0253(2) Uani 1 1 d . . .
O1 O 0.0664(3) 0.7194(2) 0.40236(18) 0.0215(5) Uani 1 1 d . . .
N1 N 0.2163(4) 0.8313(3) 0.5822(2) 0.0185(6) Uani 1 1 d . . .
C1 C 0.2213(4) 0.5801(3) 0.4834(3) 0.0127(6) Uani 1 1 d . . .
H1N H 0.195(4) 0.913(4) 0.582(3) 0.025(9) Uiso 1 1 d . . .
H1O H -0.134(4) 0.839(3) 0.430(3) 0.010(9) Uiso 1 1 d . . .
O2 O -0.2030(3) 0.8835(2) 0.43693(19) 0.0200(5) Uani 1 1 d . . .
N2 N 0.4120(3) 0.5789(2) 0.6614(2) 0.0167(5) Uani 1 1 d . . .
C2 C 0.3255(4) 0.5733(3) 0.5783(3) 0.0133(6) Uani 1 1 d . . .
H2N H 0.283(5) 0.831(4) 0.639(3) 0.030(10) Uiso 1 1 d . . .
N3 N 0.1481(3) 0.3565(3) 0.2998(2) 0.0177(5) Uani 1 1 d . . .
C3 C 0.1762(4) 0.4572(3) 0.3831(3) 0.0141(6) Uani 1 1 d . . .
N4 N 0.5921(3) 0.4757(2) 0.8280(2) 0.0113(5) Uani 1 1 d . . .
C4 C 0.1630(4) 0.7146(3) 0.4868(3) 0.0152(6) Uani 1 1 d . . .
N5 N 0.7279(3) 0.7435(2) 0.9614(2) 0.0123(5) Uani 1 1 d . . .
C5 C 0.5239(4) 0.3432(3) 0.7574(3) 0.0143(6) Uani 1 1 d . . .
H5 H 0.4584 0.3310 0.6850 0.017 Uiso 1 1 calc R . .
C6 C 0.5453(4) 0.2210(3) 0.7861(3) 0.0155(6) Uani 1 1 d . . .
H6 H 0.4953 0.1272 0.7337 0.019 Uiso 1 1 calc R . .
C7 C 0.6388(4) 0.2372(3) 0.8902(3) 0.0158(6) Uani 1 1 d . . .
H7 H 0.6530 0.1545 0.9106 0.019 Uiso 1 1 calc R . .
C8 C 0.7138(4) 0.3757(3) 0.9668(3) 0.0136(6) Uani 1 1 d . . .
C9 C 0.8152(4) 0.4061(3) 1.0774(3) 0.0152(6) Uani 1 1 d . . .
H9 H 0.8329 0.3283 1.1036 0.018 Uiso 1 1 calc R . .
C10 C 0.8859(4) 0.5422(3) 1.1452(3) 0.0156(6) Uani 1 1 d . . .
H10 H 0.9532 0.5584 1.2178 0.019 Uiso 1 1 calc R . .
C11 C 0.8617(3) 0.6634(3) 1.1098(2) 0.0127(6) Uani 1 1 d . . .
C12 C 0.9346(4) 0.8086(3) 1.1743(3) 0.0159(6) Uani 1 1 d . . .
H12 H 1.0063 0.8323 1.2467 0.019 Uiso 1 1 calc R . .
C13 C 0.9015(4) 0.9153(3) 1.1319(3) 0.0162(6) Uani 1 1 d . . .
H13 H 0.9496 1.0136 1.1750 0.019 Uiso 1 1 calc R . .
C14 C 0.7967(4) 0.8789(3) 1.0252(3) 0.0140(6) Uani 1 1 d . . .
H1 H 0.7738 0.9543 0.9972 0.017 Uiso 1 1 calc R . .
C15 C 0.7609(3) 0.6366(3) 1.0028(2) 0.0117(6) Uani 1 1 d . . .
C16 C 0.6866(3) 0.4919(3) 0.9307(2) 0.0107(6) Uani 1 1 d . . .
C17 C -0.2770(5) 0.8871(4) 0.5453(3) 0.0291(8) Uani 1 1 d . . .
H17A H -0.1766 0.9071 0.6061 0.044 Uiso 1 1 calc R . .
H17B H -0.3541 0.7936 0.5361 0.044 Uiso 1 1 calc R . .
H17C H -0.3514 0.9632 0.5683 0.044 Uiso 1 1 calc R . .

loop_
_atom_site_aniso_label
_atom_site_aniso_U_11
_atom_site_aniso_U_22
_atom_site_aniso_U_33
_atom_site_aniso_U_23
_atom_site_aniso_U_13
_atom_site_aniso_U_12
Cu1 0.01522(19) 0.01074(18) 0.0107(2) 0.00422(14) -0.00286(13) 0.00248(13)
Cl1 0.0391(5) 0.0120(4) 0.0234(4) 0.0038(3) -0.0133(3) 0.0076(3)
O1 0.0271(12) 0.0242(11) 0.0148(12) 0.0065(10) -0.0073(9) 0.0107(9)
N1 0.0221(14) 0.0175(14) 0.0166(15) 0.0055(12) -0.0059(12) 0.0071(11)
C1 0.0111(13) 0.0140(14) 0.0132(15) 0.0047(12) -0.0006(11) 0.0025(11)
O2 0.0225(12) 0.0220(12) 0.0205(13) 0.0098(10) 0.0032(10) 0.0122(10)
N2 0.0193(13) 0.0126(12) 0.0179(15) 0.0038(11) -0.0028(11) 0.0049(10)
C2 0.0105(14) 0.0104(14) 0.0188(17) 0.0047(13) 0.0013(13) 0.0012(11)
N3 0.0215(13) 0.0203(14) 0.0135(14) 0.0078(12) 0.0012(11) 0.0054(11)
C3 0.0114(14) 0.0203(16) 0.0168(17) 0.0132(15) 0.0026(12) 0.0055(12)
N4 0.0093(11) 0.0133(12) 0.0120(13) 0.0049(10) 0.0008(9) 0.0023(9)
C4 0.0146(14) 0.0210(16) 0.0129(16) 0.0078(13) 0.0041(12) 0.0062(12)
N5 0.0117(11) 0.0138(12) 0.0125(13) 0.0056(10) 0.0008(10) 0.0027(9)
C5 0.0127(14) 0.0150(14) 0.0150(16) 0.0055(13) -0.0002(12) 0.0013(11)
C6 0.0145(14) 0.0104(14) 0.0205(17) 0.0038(12) 0.0027(12) 0.0017(11)
C7 0.0130(14) 0.0151(15) 0.0244(18) 0.0118(13) 0.0050(12) 0.0050(11)
C8 0.0101(13) 0.0169(14) 0.0161(16) 0.0069(13) 0.0038(12) 0.0049(11)
C9 0.0125(14) 0.0203(15) 0.0187(16) 0.0123(13) 0.0012(12) 0.0071(12)
C10 0.0121(14) 0.0259(16) 0.0129(16) 0.0100(13) 0.0009(12) 0.0072(12)
C11 0.0078(13) 0.0199(15) 0.0109(15) 0.0044(12) 0.0022(11) 0.0050(11)
C12 0.0110(14) 0.0239(16) 0.0107(16) 0.0031(13) -0.0009(12) 0.0030(12)
C13 0.0170(15) 0.0142(15) 0.0133(16) 0.0004(12) 0.0000(12) 0.0003(12)
C14 0.0165(14) 0.0119(14) 0.0144(16) 0.0056(12) 0.0016(12) 0.0018(11)
C15 0.0081(13) 0.0153(14) 0.0131(15) 0.0064(12) 0.0044(11) 0.0024(11)
C16 0.0057(12) 0.0150(14) 0.0129(15) 0.0062(12) 0.0028(11) 0.0023(10)
C17 0.0281(18) 0.036(2) 0.0259(19) 0.0122(16) 0.0058(15) 0.0079(15)

loop_
_atom_type_symbol
_atom_type_description
_atom_type_scat_dispersion_real
_atom_type_scat_dispersion_imag
_atom_type_scat_source
C C 0.0033 0.0016 'International Tables Vol C Tables 4.2.6.8 and 6.1.1.4'
H H 0.0000 0.0000 'International Tables Vol C Tables 4.2.6.8 and 6.1.1.4'
N N 0.0061 0.0033 'International Tables Vol C Tables 4.2.6.8 and 6.1.1.4'
O O 0.0106 0.0060 'International Tables Vol C Tables 4.2.6.8 and 6.1.1.4'
Cl Cl 0.1484 0.1585 'International Tables Vol C Tables 4.2.6.8 and 6.1.1.4'
Cu Cu 0.3201 1.2651 'International Tables Vol C Tables 4.2.6.8 and 6.1.1.4'

loop_
_geom_angle_atom_site_label_1
_geom_angle_atom_site_label_2
_geom_angle_atom_site_label_3
_geom_angle
_geom_angle_site_symmetry_1
_geom_angle_site_symmetry_3
_geom_angle_publ_flag
N2 Cu1 N4 94.29(10) . . ?
N2 Cu1 N5 173.30(10) . . ?
N4 Cu1 N5 82.14(9) . . ?
N2 Cu1 Cl1 88.51(7) . . ?
N4 Cu1 Cl1 161.56(7) . . ?
N5 Cu1 Cl1 93.13(7) . . ?
N2 Cu1 N3 93.65(9) . 2_666 ?
N4 Cu1 N3 88.58(8) . 2_666 ?
N5 Cu1 N3 91.93(9) . 2_666 ?
Cl1 Cu1 N3 109.46(6) . 2_666 ?
C4 N1 H1N 119(2) . . ?
C4 N1 H2N 123(2) . . ?
H1N N1 H2N 117(3) . . ?
C2 C1 C3 119.4(2) . . ?
C2 C1 C4 120.5(3) . . ?
C3 C1 C4 120.1(3) . . ?
C17 O2 H1O 106(3) . . ?
C2 N2 Cu1 158.1(2) . . ?
N2 C2 C1 174.7(3) . . ?
C3 N3 Cu1 110.2(2) . 2_666 ?
N3 C3 C1 176.7(3) . . ?
C5 N4 C16 118.5(2) . . ?
C5 N4 Cu1 128.93(19) . . ?
C16 N4 Cu1 112.53(18) . . ?
O1 C4 N1 121.5(3) . . ?
O1 C4 C1 120.2(3) . . ?
N1 C4 C1 118.2(3) . . ?
C14 N5 C15 118.2(2) . . ?
C14 N5 Cu1 129.50(19) . . ?
C15 N5 Cu1 112.33(18) . . ?
N4 C5 C6 122.0(3) . . ?
N4 C5 H5 119.0 . . ?
C6 C5 H5 119.0 . . ?
C7 C6 C5 119.5(3) . . ?
C7 C6 H6 120.2 . . ?
C5 C6 H6 120.2 . . ?
C6 C7 C8 120.0(3) . . ?
C6 C7 H7 120.0 . . ?
C8 C7 H7 120.0 . . ?
C16 C8 C7 116.6(3) . . ?
C16 C8 C9 118.3(3) . . ?
C7 C8 C9 125.1(3) . . ?
C10 C9 C8 121.6(3) . . ?
C10 C9 H9 119.2 . . ?
C8 C9 H9 119.2 . . ?
C9 C10 C11 121.3(3) . . ?
C9 C10 H10 119.4 . . ?
C11 C10 H10 119.4 . . ?
C15 C11 C12 117.0(3) . . ?
C15 C11 C10 118.3(3) . . ?
C12 C11 C10 124.7(3) . . ?
C13 C12 C11 119.5(3) . . ?
C13 C12 H12 120.3 . . ?
C11 C12 H12 120.3 . . ?
C12 C13 C14 119.7(3) . . ?
C12 C13 H13 120.2 . . ?
C14 C13 H13 120.2 . . ?
N5 C14 C13 122.5(3) . . ?
N5 C14 H1 118.8 . . ?
C13 C14 H1 118.8 . . ?
N5 C15 C11 123.1(3) . . ?
N5 C15 C16 116.5(2) . . ?
C11 C15 C16 120.4(2) . . ?
N4 C16 C8 123.3(3) . . ?
N4 C16 C15 116.5(2) . . ?
C8 C16 C15 120.2(3) . . ?
O2 C17 H17A 109.5 . . ?
O2 C17 H17B 109.5 . . ?
H17A C17 H17B 109.5 . . ?
O2 C17 H17C 109.5 . . ?
H17A C17 H17C 109.5 . . ?
H17B C17 H17C 109.5 . . ?

loop_
_geom_bond_atom_site_label_1
_geom_bond_atom_site_label_2
_geom_bond_distance
_geom_bond_site_symmetry_2
_geom_bond_publ_flag
Cu1 N2 1.965(3) . ?
Cu1 N4 2.010(2) . ?
Cu1 N5 2.010(2) . ?
Cu1 Cl1 2.2354(8) . ?
Cu1 N3 2.413(2) 2_666 ?
O1 C4 1.247(3) . ?
N1 C4 1.340(4) . ?
N1 H1N 0.86(3) . ?
N1 H2N 0.83(4) . ?
C1 C2 1.389(4) . ?
C1 C3 1.401(4) . ?
C1 C4 1.459(4) . ?
O2 C17 1.423(4) . ?
O2 H1O 0.72(3) . ?
N2 C2 1.156(4) . ?
N3 C3 1.153(4) . ?
N3 Cu1 2.413(2) 2_666 ?
N4 C5 1.324(4) . ?
N4 C16 1.357(4) . ?
N5 C14 1.324(4) . ?
N5 C15 1.361(3) . ?
C5 C6 1.396(4) . ?
C5 H5 0.9500 . ?
C6 C7 1.368(4) . ?
C6 H6 0.9500 . ?
C7 C8 1.401(4) . ?
C7 H7 0.9500 . ?
C8 C16 1.398(4) . ?
C8 C9 1.432(4) . ?
C9 C10 1.344(4) . ?
C9 H9 0.9500 . ?
C10 C11 1.435(4) . ?
C10 H10 0.9500 . ?
C11 C15 1.400(4) . ?
C11 C12 1.408(4) . ?
C12 C13 1.367(4) . ?
C12 H12 0.9500 . ?
C13 C14 1.396(4) . ?
C13 H13 0.9500 . ?
C14 H1 0.9500 . ?
C15 C16 1.429(4) . ?
C17 H17A 0.9800 . ?
C17 H17B 0.9800 . ?
C17 H17C 0.9800 . ?

loop_
_geom_hbond_atom_site_label_D
_geom_hbond_atom_site_label_H
_geom_hbond_atom_site_label_A
_geom_hbond_distance_DH
_geom_hbond_distance_HA
_geom_hbond_distance_DA
_geom_hbond_angle_DHA
_geom_hbond_site_symmetry_A
N1 H1N O2 0.86(3) 2.09(4) 2.932(4) 166(3) 2_576
O2 H1O O1 0.72(3) 2.02(3) 2.733(3) 177(3) .
N1 H2N Cl1 0.83(4) 2.56(4) 3.386(3) 170(3) .
